data_7224435
loop_
_publ_author_name
'Wang, Guang-Tu'
'Zhang, Jing-Chuan'
'Tang, Zeng-Yi'
'Zhou, Heng-Tai'
'Zhang, Li'
'Yang, Rui-Wu'
'Zou, Ping'
'Yu, Ying-Hui'
'Gao, Jin-Sheng'
'Hou, Guang-Feng'

_publ_section_title
;
 Synthesis, structures, luminescence and magnetism of nine lanthanide
 complexes with three-dimensional frameworks constructed from
 2-(pyridyl-N-oxide)methylphosphonic acid and oxalic acid
;
_journal_issue 14
_journal_name_full CrystEngComm
_journal_page_first 2437
_journal_paper_doi 10.1039/C6CE00023A
_journal_volume 18
_journal_year 2016
_chemical_absolute_configuration ad
_chemical_formula_moiety 'C10 H12 Tm2 N O15 P, H2 O'
_chemical_formula_sum 'C10 H14 N O16 P Tm2'
_chemical_formula_weight 773.05
_chemical_name_systematic
; 
 ? 
;
_space_group_IT_number 19
_symmetry_cell_setting orthorhombic
_symmetry_space_group_name_Hall 'P 2ac 2ab'
_symmetry_space_group_name_H-M 'P 21 21 21'
_atom_sites_solution_hydrogens geom
_atom_sites_solution_primary direct
_atom_sites_solution_secondary difmap
_audit_creation_method SHELXL-97
_audit_update_record
;
2016-02-01 deposited with the CCDC.
2016-02-23 downloaded from the CCDC.
;
_cell_angle_alpha 90.00
_cell_angle_beta 90.00
_cell_angle_gamma 90.00
_cell_formula_units_Z 4
_cell_length_a 10.9138(3)
_cell_length_b 11.4793(3)
_cell_length_c 14.9124(3)
_cell_measurement_reflns_used 2878
_cell_measurement_temperature 293(2)
_cell_measurement_theta_max 28.7128
_cell_measurement_theta_min 3.2514
_cell_volume 1868.27(8)
_computing_cell_refinement
;
CrysAlisPro, Agilent Technologies,
Version 1.171.35.21 (release 20-01-2012 CrysAlis171 .NET)
(compiled Jan 23 2012,18:06:46)
;
_computing_data_collection
;
CrysAlisPro, Agilent Technologies,
Version 1.171.35.21 (release 20-01-2012 CrysAlis171 .NET)
(compiled Jan 23 2012,18:06:46)
;
_computing_data_reduction
;
CrysAlisPro, Agilent Technologies,
Version 1.171.35.21 (release 20-01-2012 CrysAlis171 .NET)
(compiled Jan 23 2012,18:06:46)
;
_computing_structure_refinement 'SHELXL-97 (Sheldrick, 1997)'
_computing_structure_solution 'SHELXS-97 (Sheldrick, 1990)'
_diffrn_ambient_temperature 293(2)
_diffrn_detector_area_resol_mean 16.1954
_diffrn_measured_fraction_theta_full 0.997
_diffrn_measured_fraction_theta_max 0.997
_diffrn_measurement_device_type 'Xcalibur, Eos'
_diffrn_measurement_method '\w scans'
_diffrn_radiation_monochromator graphite
_diffrn_radiation_source 'fine-focus sealed tube'
_diffrn_radiation_type MoK\a
_diffrn_radiation_wavelength 0.71073
_diffrn_reflns_av_R_equivalents 0.0254
_diffrn_reflns_av_sigmaI/netI 0.0427
_diffrn_reflns_limit_h_max 7
_diffrn_reflns_limit_h_min -12
_diffrn_reflns_limit_k_max 13
_diffrn_reflns_limit_k_min -10
_diffrn_reflns_limit_l_max 10
_diffrn_reflns_limit_l_min -17
_diffrn_reflns_number 4528
_diffrn_reflns_theta_full 25.00
_diffrn_reflns_theta_max 25.00
_diffrn_reflns_theta_min 3.26
_exptl_absorpt_coefficient_mu 9.607
_exptl_absorpt_correction_T_max 0.2936
_exptl_absorpt_correction_T_min 0.2738
_exptl_absorpt_correction_type multi-scan
_exptl_absorpt_process_details
;
CrysAlisPro, Agilent Technologies,
Version 1.171.35.21 (release 20-01-2012 CrysAlis171 .NET)
(compiled Jan 23 2012,18:06:46)
Empirical absorption correction using spherical harmonics,
 implemented in SCALE3 ABSPACK scaling algorithm.
;
_exptl_crystal_colour colorless
_exptl_crystal_density_diffrn 2.748
_exptl_crystal_density_method 'not measured'
_exptl_crystal_description block
_exptl_crystal_F_000 1448
_exptl_crystal_size_max 0.18
_exptl_crystal_size_mid 0.18
_exptl_crystal_size_min 0.17
_refine_diff_density_max 1.017
_refine_diff_density_min -2.204
_refine_diff_density_rms 0.279
_refine_ls_abs_structure_details 'Flack H D (1983), Acta Cryst. A39, 876-881'
_refine_ls_abs_structure_Flack -0.01(2)
_refine_ls_extinction_method none
_refine_ls_goodness_of_fit_ref 1.049
_refine_ls_hydrogen_treatment mixed
_refine_ls_matrix_type full
_refine_ls_number_parameters 271
_refine_ls_number_reflns 3035
_refine_ls_number_restraints 19
_refine_ls_restrained_S_all 1.047
_refine_ls_R_factor_all 0.0338
_refine_ls_R_factor_gt 0.0330
_refine_ls_shift/su_max 0.001
_refine_ls_shift/su_mean 0.000
_refine_ls_structure_factor_coef Fsqd
_refine_ls_weighting_details 'calc w=1/[\s^2^(Fo^2^)+(0.0510P)^2^+5.6033P] where P=(Fo^2^+2Fc^2^)/3'
_refine_ls_weighting_scheme calc
_refine_ls_wR_factor_gt 0.0832
_refine_ls_wR_factor_ref 0.0839
_reflns_number_gt 2976
_reflns_number_total 3035
_reflns_threshold_expression >2sigma(I)
_cod_data_source_file c6ce00023a2.cif
_cod_data_source_block 7-Tm
_cod_depositor_comments 'Adding full bibliography for 7224429--7224437.cif.'
_cod_database_code 7224435

loop_
_symmetry_equiv_pos_as_xyz
'x, y, z'
'-x+1/2, -y, z+1/2'
'-x, y+1/2, -z+1/2'
'x+1/2, -y+1/2, -z'

loop_
_atom_site_label
_atom_site_type_symbol
_atom_site_fract_x
_atom_site_fract_y
_atom_site_fract_z
_atom_site_U_iso_or_equiv
_atom_site_adp_type
_atom_site_occupancy
_atom_site_symmetry_multiplicity
_atom_site_calc_flag
_atom_site_refinement_flags
C1 C 0.7093(12) 0.0558(10) 0.2503(8) 0.028(3) Uani 1 1 d .
H1 H 0.7730 0.0249 0.2164 0.033 Uiso 1 1 calc R
C2 C 0.6082(15) -0.0045(11) 0.2620(9) 0.037(4) Uani 1 1 d .
H2 H 0.6014 -0.0782 0.2366 0.044 Uiso 1 1 calc R
C3 C 0.5112(14) 0.0398(11) 0.3119(8) 0.039(3) Uani 1 1 d U
H3 H 0.4402 -0.0037 0.3204 0.047 Uiso 1 1 calc R
C4 C 0.5228(11) 0.1503(11) 0.3486(7) 0.029(3) Uani 1 1 d .
H4 H 0.4593 0.1810 0.3828 0.035 Uiso 1 1 calc R
C5 C 0.6285(9) 0.2154(10) 0.3347(6) 0.015(2) Uani 1 1 d .
C6 C 0.6481(9) 0.3319(10) 0.3728(7) 0.018(2) Uani 1 1 d .
H6A H 0.5692 0.3695 0.3803 0.022 Uiso 1 1 calc R
H6B H 0.6951 0.3779 0.3304 0.022 Uiso 1 1 calc R
C7 C 0.6544(10) 0.3698(10) 0.7921(7) 0.016(2) Uani 1 1 d U
C8 C 0.6298(10) 0.2423(9) 0.8196(6) 0.016(2) Uani 1 1 d .
C9 C 0.4803(10) 0.7194(9) 0.4428(6) 0.013(2) Uani 1 1 d .
C10 C 0.5296(8) 0.8236(8) 0.4984(6) 0.010(2) Uani 1 1 d .
Tm1 Tm 0.49138(4) 0.26876(4) 0.63393(3) 0.00839(13) Uani 1 1 d .
Tm2 Tm 0.74782(4) 0.64671(3) 0.49197(2) 0.00830(13) Uani 1 1 d .
N1 N 0.7209(8) 0.1650(8) 0.2881(5) 0.0157(19) Uani 1 1 d U
O1 O 0.6497(7) 0.2612(7) 0.5440(5) 0.0167(17) Uani 1 1 d .
O2 O 0.7369(6) 0.4569(5) 0.5104(4) 0.0140(14) Uani 1 1 d .
O3 O 0.8513(6) 0.2735(7) 0.4673(4) 0.0131(15) Uani 1 1 d .
O4 O 0.8252(6) 0.2225(7) 0.2723(4) 0.0163(16) Uani 1 1 d .
O5 O 0.6042(7) 0.4048(6) 0.7213(5) 0.0184(17) Uani 1 1 d U
O6 O 0.7203(7) 0.4268(6) 0.8426(4) 0.0179(17) Uani 1 1 d .
O7 O 0.5655(7) 0.1840(6) 0.7665(5) 0.0210(18) Uani 1 1 d .
O8 O 0.6712(7) 0.2089(6) 0.8920(4) 0.0190(17) Uani 1 1 d .
O9 O 0.5552(6) 0.6378(7) 0.4294(5) 0.0223(18) Uani 1 1 d .
O10 O 0.3703(6) 0.7275(7) 0.4181(5) 0.0176(16) Uani 1 1 d .
O11 O 0.6374(6) 0.8185(6) 0.5246(5) 0.0162(16) Uani 1 1 d .
O12 O 0.4549(6) 0.9039(6) 0.5133(5) 0.0159(16) Uani 1 1 d .
O13 O 0.5124(7) 0.0688(6) 0.6293(5) 0.0247(18) Uani 1 1 d .
H131 H 0.4935 0.0130 0.5942 0.037 Uiso 1 1 d R
H132 H 0.5059 0.0223 0.6737 0.037 Uiso 1 1 d R
O14 O 0.4307(8) 0.4494(7) 0.5876(5) 0.028(2) Uani 1 1 d .
H141 H 0.3738 0.4943 0.6064 0.042 Uiso 1 1 d R
H142 H 0.4662 0.4833 0.5438 0.042 Uiso 1 1 d R
O15 O 0.6842(7) 0.6152(6) 0.6367(5) 0.0268(19) Uani 1 1 d .
H151 H 0.6680 0.5523 0.6648 0.040 Uiso 1 1 d R
H152 H 0.6684 0.6719 0.6718 0.040 Uiso 1 1 d R
O16 O 0.7781(9) 0.0354(8) 0.5461(6) 0.043(3) Uani 1 1 d .
H161 H 0.7522 -0.0336 0.5366 0.065 Uiso 1 1 d R
H162 H 0.7455 0.0987 0.5281 0.065 Uiso 1 1 d R
P1 P 0.7282(2) 0.3323(2) 0.48105(16) 0.0082(5) Uani 1 1 d .

loop_
_atom_site_aniso_label
_atom_site_aniso_U_11
_atom_site_aniso_U_22
_atom_site_aniso_U_33
_atom_site_aniso_U_23
_atom_site_aniso_U_13
_atom_site_aniso_U_12
C1 0.031(7) 0.017(6) 0.035(7) -0.015(5) -0.001(6) 0.004(6)
C2 0.046(9) 0.025(7) 0.039(8) -0.012(6) -0.006(7) -0.018(7)
C3 0.038(6) 0.042(6) 0.037(6) -0.008(5) -0.007(6) -0.019(6)
C4 0.019(6) 0.036(7) 0.032(6) -0.016(6) 0.001(5) -0.012(6)
C5 0.011(5) 0.026(6) 0.008(4) -0.004(5) -0.001(4) -0.005(5)
C6 0.009(5) 0.025(6) 0.021(5) -0.002(5) -0.001(5) 0.010(4)
C7 0.011(5) 0.018(5) 0.019(5) -0.006(4) 0.008(4) -0.001(4)
C8 0.020(5) 0.018(6) 0.010(5) 0.002(4) -0.002(5) 0.004(5)
C9 0.015(5) 0.009(4) 0.016(5) 0.000(4) 0.000(4) -0.007(5)
C10 0.006(5) 0.012(4) 0.011(5) -0.001(4) 0.001(4) 0.003(4)
Tm1 0.0051(2) 0.0084(2) 0.0116(2) -0.00039(16) -0.00021(18) -0.00250(19)
Tm2 0.0048(2) 0.0050(2) 0.0151(2) -0.00149(15) 0.0034(2) -0.00009(18)
N1 0.013(4) 0.021(4) 0.013(4) -0.008(3) -0.006(3) -0.003(4)
O1 0.013(4) 0.016(4) 0.021(4) -0.003(3) 0.005(3) -0.004(3)
O2 0.017(4) 0.005(3) 0.020(3) -0.001(3) -0.003(4) -0.004(3)
O3 0.013(3) 0.014(4) 0.013(3) -0.003(3) 0.000(3) 0.001(3)
O4 0.007(3) 0.030(4) 0.012(3) -0.003(4) -0.002(3) -0.004(4)
O5 0.026(4) 0.011(4) 0.018(4) 0.001(3) -0.015(4) -0.003(4)
O6 0.021(4) 0.014(4) 0.019(3) -0.004(3) -0.009(3) -0.008(3)
O7 0.025(4) 0.015(4) 0.022(4) -0.004(3) -0.005(4) -0.004(4)
O8 0.032(4) 0.011(4) 0.014(3) 0.001(3) -0.010(3) -0.004(4)
O9 0.008(4) 0.016(4) 0.043(5) -0.009(4) -0.002(3) 0.004(3)
O10 0.007(3) 0.019(4) 0.027(4) -0.008(4) -0.001(3) -0.002(3)
O11 0.006(4) 0.012(4) 0.031(4) -0.012(3) -0.002(3) 0.002(3)
O12 0.008(3) 0.009(3) 0.031(4) -0.007(3) -0.004(3) 0.003(3)
O13 0.041(5) 0.009(3) 0.024(4) 0.000(3) -0.008(5) -0.002(4)
O14 0.028(5) 0.016(4) 0.040(5) 0.009(4) -0.016(4) -0.001(4)
O15 0.047(5) 0.012(4) 0.022(4) -0.002(3) 0.017(4) -0.007(4)
O16 0.048(6) 0.021(5) 0.060(6) 0.008(4) 0.026(5) 0.005(5)
P1 0.0057(12) 0.0054(11) 0.0134(10) -0.0023(9) 0.0014(11) -0.0002(10)

loop_
_atom_type_symbol
_atom_type_description
_atom_type_scat_dispersion_real
_atom_type_scat_dispersion_imag
_atom_type_scat_source
C C 0.0033 0.0016 'International Tables Vol C Tables 4.2.6.8 and 6.1.1.4'
H H 0.0000 0.0000 'International Tables Vol C Tables 4.2.6.8 and 6.1.1.4'
Tm Tm -0.3139 5.2483 'International Tables Vol C Tables 4.2.6.8 and 6.1.1.4'
N N 0.0061 0.0033 'International Tables Vol C Tables 4.2.6.8 and 6.1.1.4'
O O 0.0106 0.0060 'International Tables Vol C Tables 4.2.6.8 and 6.1.1.4'
P P 0.1023 0.0942 'International Tables Vol C Tables 4.2.6.8 and 6.1.1.4'

loop_
_geom_angle_atom_site_label_1
_geom_angle_atom_site_label_2
_geom_angle_atom_site_label_3
_geom_angle
_geom_angle_site_symmetry_1
_geom_angle_site_symmetry_3
C2 C1 N1 120.0(12) . .
C2 C1 H1 120.0 . .
N1 C1 H1 120.0 . .
C1 C2 C3 121.2(12) . .
C1 C2 H2 119.4 . .
C3 C2 H2 119.4 . .
C4 C3 C2 118.4(13) . .
C4 C3 H3 120.8 . .
C2 C3 H3 120.8 . .
C3 C4 C5 120.6(12) . .
C3 C4 H4 119.7 . .
C5 C4 H4 119.7 . .
N1 C5 C4 117.6(11) . .
N1 C5 C6 118.6(9) . .
C4 C5 C6 123.6(10) . .
C5 C6 P1 114.3(7) . .
C5 C6 H6A 108.7 . .
P1 C6 H6A 108.7 . .
C5 C6 H6B 108.7 . .
P1 C6 H6B 108.7 . .
H6A C6 H6B 107.6 . .
O6 C7 O5 126.9(10) . .
O6 C7 C8 116.4(9) . .
O5 C7 C8 116.8(9) . .
O8 C8 O7 126.4(10) . .
O8 C8 C7 117.6(10) . .
O7 C8 C7 115.9(9) . .
O10 C9 O9 128.9(10) . .
O10 C9 C10 115.5(9) . .
O9 C9 C10 115.7(9) . .
O11 C10 O12 126.6(9) . .
O11 C10 C9 117.4(8) . .
O12 C10 C9 116.0(8) . .
O1 Tm1 O3 96.9(3) . 4_456
O1 Tm1 O14 94.6(3) . .
O3 Tm1 O14 78.0(3) 4_456 .
O1 Tm1 O4 179.7(3) . 4_456
O3 Tm1 O4 83.0(2) 4_456 4_456
O14 Tm1 O4 85.1(3) . 4_456
O1 Tm1 O13 82.2(3) . .
O3 Tm1 O13 80.2(3) 4_456 .
O14 Tm1 O13 157.3(3) . .
O4 Tm1 O13 98.1(3) 4_456 .
O1 Tm1 O7 103.2(3) . .
O3 Tm1 O7 136.5(3) 4_456 .
O14 Tm1 O7 137.0(3) . .
O4 Tm1 O7 77.1(3) 4_456 .
O13 Tm1 O7 65.1(2) . .
O1 Tm1 O5 87.3(3) . .
O3 Tm1 O5 151.6(3) 4_456 .
O14 Tm1 O5 73.7(3) . .
O4 Tm1 O5 92.7(3) 4_456 .
O13 Tm1 O5 128.2(3) . .
O7 Tm1 O5 68.4(2) . .
O2 Tm2 O15 73.1(2) . .
O2 Tm2 O9 87.5(3) . .
O15 Tm2 O9 95.6(3) . .
O2 Tm2 O12 79.1(2) . 4_566
O15 Tm2 O12 106.6(3) . 4_566
O9 Tm2 O12 149.2(3) . 4_566
O2 Tm2 O11 140.7(3) . .
O15 Tm2 O11 77.5(3) . .
O9 Tm2 O11 69.8(2) . .
O12 Tm2 O11 135.1(2) 4_566 .
O2 Tm2 O10 124.1(3) . 4_566
O15 Tm2 O10 74.7(3) . 4_566
O9 Tm2 O10 140.2(3) . 4_566
O12 Tm2 O10 68.1(2) 4_566 4_566
O11 Tm2 O10 70.4(2) . 4_566
O2 Tm2 O8 141.5(2) . 2_664
O15 Tm2 O8 143.6(2) . 2_664
O9 Tm2 O8 96.6(3) . 2_664
O12 Tm2 O8 78.1(3) 4_566 2_664
O11 Tm2 O8 74.9(3) . 2_664
O10 Tm2 O8 74.0(2) 4_566 2_664
O2 Tm2 O6 77.1(2) . 2_664
O15 Tm2 O6 149.1(3) . 2_664
O9 Tm2 O6 75.0(3) . 2_664
O12 Tm2 O6 75.0(3) 4_566 2_664
O11 Tm2 O6 123.8(3) . 2_664
O10 Tm2 O6 130.7(2) 4_566 2_664
O8 Tm2 O6 67.3(2) 2_664 2_664
O4 N1 C5 120.9(9) . .
O4 N1 C1 117.0(9) . .
C5 N1 C1 122.0(10) . .
P1 O1 Tm1 143.8(5) . .
P1 O2 Tm2 155.8(4) . .
P1 O3 Tm1 143.6(4) . 4_556
N1 O4 Tm1 126.0(6) . 4_556
C7 O5 Tm1 118.5(7) . .
C7 O6 Tm2 117.7(7) . 2_665
C8 O7 Tm1 120.3(7) . .
C8 O8 Tm2 117.7(7) . 2_665
C9 O9 Tm2 119.7(7) . .
C9 O10 Tm2 114.5(6) . 4_466
C10 O11 Tm2 117.3(6) . .
C10 O12 Tm2 116.2(6) . 4_466
Tm1 O13 H131 137.9 . .
Tm1 O13 H132 126.2 . .
H131 O13 H132 89.2 . .
Tm1 O14 H141 131.2 . .
Tm1 O14 H142 120.9 . .
H141 O14 H142 107.8 . .
Tm2 O15 H151 131.1 . .
Tm2 O15 H152 121.2 . .
H151 O15 H152 107.6 . .
H161 O16 H162 126.9 . .
O2 P1 O1 111.7(4) . .
O2 P1 O3 114.1(4) . .
O1 P1 O3 110.2(5) . .
O2 P1 C6 106.8(4) . .
O1 P1 C6 106.0(5) . .
O3 P1 C6 107.6(4) . .

loop_
_geom_bond_atom_site_label_1
_geom_bond_atom_site_label_2
_geom_bond_distance
_geom_bond_site_symmetry_2
C1 C2 1.315(19) .
C1 N1 1.380(14) .
C1 H1 0.9300 .
C2 C3 1.39(2) .
C2 H2 0.9300 .
C3 C4 1.388(16) .
C3 H3 0.9300 .
C4 C5 1.390(15) .
C4 H4 0.9300 .
C5 N1 1.355(13) .
C5 C6 1.468(15) .
C6 P1 1.836(11) .
C6 H6A 0.9700 .
C6 H6B 0.9700 .
C7 O6 1.229(12) .
C7 O5 1.257(12) .
C7 C8 1.543(15) .
C8 O8 1.232(12) .
C8 O7 1.252(12) .
C9 O10 1.259(12) .
C9 O9 1.259(12) .
C9 C10 1.551(13) .
C10 O11 1.241(11) .
C10 O12 1.251(11) .
Tm1 O1 2.189(7) .
Tm1 O3 2.203(7) 4_456
Tm1 O14 2.284(8) .
Tm1 O4 2.292(7) 4_456
Tm1 O13 2.308(7) .
Tm1 O7 2.347(7) .
Tm1 O5 2.377(7) .
Tm2 O2 2.200(6) .
Tm2 O15 2.296(7) .
Tm2 O9 2.302(7) .
Tm2 O12 2.335(6) 4_566
Tm2 O11 2.362(7) .
Tm2 O10 2.382(7) 4_566
Tm2 O8 2.399(7) 2_664
Tm2 O6 2.407(7) 2_664
N1 O4 1.337(11) .
O1 P1 1.510(8) .
O2 P1 1.499(7) .
O3 P1 1.516(7) .
O3 Tm1 2.203(7) 4_556
O4 Tm1 2.292(7) 4_556
O6 Tm2 2.407(7) 2_665
O8 Tm2 2.399(7) 2_665
O10 Tm2 2.382(7) 4_466
O12 Tm2 2.335(6) 4_466
O13 H131 0.8531 .
O13 H132 0.8532 .
O14 H141 0.8540 .
O14 H142 0.8537 .
O15 H151 0.8529 .
O15 H152 0.8531 .
O16 H161 0.8528 .
O16 H162 0.8530 .

loop_
_geom_hbond_atom_site_label_D
_geom_hbond_atom_site_label_H
_geom_hbond_atom_site_label_A
_geom_hbond_distance_DH
_geom_hbond_distance_HA
_geom_hbond_distance_DA
_geom_hbond_angle_DHA
_geom_hbond_site_symmetry_A
O13 H131 O12 0.85 1.79 2.640(10) 175.4 1_545
O13 H132 O5 0.85 2.39 3.183(11) 154.6 3_646
O14 H141 O8 0.85 2.51 3.194(11) 137.5 3_656
O14 H142 O9 0.85 2.65 3.477(12) 165.0 .
O15 H151 O5 0.85 2.02 2.861(10) 171.0 .
O15 H152 O4 0.85 1.93 2.752(11) 161.7 2_665
O16 H162 O3 0.85 2.49 3.081(12) 127.6 .
O16 H161 O11 0.85 2.12 2.942(12) 162.7 1_545
